data_1558472
loop_
_publ_author_name
'Ishizuka, Tomoya'
'Sakashita, Ryuichi'
'Iwanaga, Osamu'
'Morimoto, Tatsuki'
'Mori, Shigeki'
'Ishida, Masatoshi'
'Toganoh, Motoki'
'Takegoshi, Kiyonori'
'Osuka, Atsuhiro'
'Furuta, Hiroyuki'

_publ_section_title
;
 NH Tautomerism of N-Confused Porphyrin: Solvent/Substituent Effects and
 Isomerization Mechanism.
;
_journal_name_full 'The journal of physical chemistry. A'
_journal_paper_doi 10.1021/acs.jpca.0c04779
_journal_year 2020
_chemical_formula_moiety 'C44 H30 N4, 2(C3 H7 N O)'
_chemical_formula_sum 'C50 H44 N6 O2'
_chemical_formula_weight 760.91
_space_group_crystal_system triclinic
_space_group_IT_number 2
_space_group_name_Hall '-P 1'
_space_group_name_H-M_alt 'P -1'
_atom_sites_solution_hydrogens geom
_atom_sites_solution_primary direct
_atom_sites_solution_secondary difmap
_audit_creation_method SHELXL-2016/6
_cell_angle_alpha 98.691(5)
_cell_angle_beta 116.169(5)
_cell_angle_gamma 92.716(3)
_cell_formula_units_Z 2
_cell_length_a 12.6211(12)
_cell_length_b 13.1779(16)
_cell_length_c 13.5455(18)
_cell_measurement_reflns_used 7922
_cell_measurement_temperature 123(2)
_cell_measurement_theta_max 27.46
_cell_measurement_theta_min 2.42
_cell_volume 1982.2(4)
_computing_molecular_graphics 'CrystalStructure 4.2.4 (Rigaku, 2016)'
_computing_publication_material 'CrystalStructure 4.2.4'
_computing_structure_refinement 'SHELXL-2016/6 (Sheldrick, 2016)'
_computing_structure_solution 'SHELXT 2014/5 (Sheldrick, 2014)'
_diffrn_ambient_temperature 123(2)
_diffrn_measured_fraction_theta_full 0.890
_diffrn_measured_fraction_theta_max 0.885
_diffrn_measurement_device_type 'Rigaku RAXIS'
_diffrn_measurement_method \w
_diffrn_radiation_type MoK\a
_diffrn_radiation_wavelength 0.71069
_diffrn_reflns_av_R_equivalents 0.0000
_diffrn_reflns_av_unetI/netI 0.1204
_diffrn_reflns_Laue_measured_fraction_full 0.890
_diffrn_reflns_Laue_measured_fraction_max 0.885
_diffrn_reflns_number 6894
_diffrn_reflns_point_group_measured_fraction_full 0.890
_diffrn_reflns_point_group_measured_fraction_max 0.885
_diffrn_reflns_theta_full 25.240
_diffrn_reflns_theta_max 25.999
_diffrn_reflns_theta_min 2.244
_exptl_absorpt_coefficient_mu 0.079
_exptl_absorpt_correction_type none
_exptl_crystal_colour grey
_exptl_crystal_density_diffrn 1.275
_exptl_crystal_density_method 'not measured'
_exptl_crystal_description prism
_exptl_crystal_F_000 804
_exptl_crystal_size_max 0.300
_exptl_crystal_size_mid 0.100
_exptl_crystal_size_min 0.100
_refine_diff_density_max 0.345
_refine_diff_density_min -0.392
_refine_diff_density_rms 0.062
_refine_ls_extinction_method none
_refine_ls_goodness_of_fit_ref 0.939
_refine_ls_hydrogen_treatment constr
_refine_ls_matrix_type full
_refine_ls_number_parameters 577
_refine_ls_number_reflns 6894
_refine_ls_number_restraints 242
_refine_ls_restrained_S_all 0.928
_refine_ls_R_factor_all 0.1447
_refine_ls_R_factor_gt 0.0698
_refine_ls_shift/su_max 0.000
_refine_ls_shift/su_mean 0.000
_refine_ls_structure_factor_coef Fsqd
_refine_ls_weighting_details 'w=1/[\s^2^(Fo^2^)+(0.1036P)^2^] where P=(Fo^2^+2Fc^2^)/3'
_refine_ls_weighting_scheme calc
_refine_ls_wR_factor_gt 0.1612
_refine_ls_wR_factor_ref 0.1923
_reflns_Friedel_coverage 0.000
_reflns_number_gt 3582
_reflns_number_total 6894
_reflns_threshold_expression 'I > 2\s(I)'
_cod_data_source_file jp0c04779_si_003.cif
_cod_data_source_block shelxl
_cod_database_code 1558472
_shelx_shelxl_version_number 2016/6
_shelx_space_group_comment
;
The symmetry employed for this shelxl refinement is uniquely defined
by the following loop, which should always be used as a source of
symmetry information in preference to the above space-group names.
They are only intended as comments.
;
_shelx_estimated_absorpt_t_min 0.977
_shelx_estimated_absorpt_t_max 0.992

loop_
_space_group_symop_operation_xyz
'x, y, z'
'-x, -y, -z'

loop_
_atom_site_label
_atom_site_type_symbol
_atom_site_fract_x
_atom_site_fract_y
_atom_site_fract_z
_atom_site_U_iso_or_equiv
_atom_site_adp_type
_atom_site_occupancy
_atom_site_site_symmetry_order
_atom_site_calc_flag
_atom_site_refinement_flags_posn
_atom_site_refinement_flags_adp
_atom_site_refinement_flags_occupancy
_atom_site_disorder_assembly
_atom_site_disorder_group
N1 N 0.7393(3) 0.2768(3) 0.6532(3) 0.0312(10) Uani 0.40(3) 1 d . . P A 1
H1 H 0.810811 0.312355 0.685911 0.037 Uiso 0.40(3) 1 calc R U P A 1
C102 C 0.7393(3) 0.2768(3) 0.6532(3) 0.0312(10) Uani 0.60(3) 1 d . . P A 2
H102 H 0.816499 0.315180 0.688514 0.037 Uiso 0.60(3) 1 calc R U P A 2
N2 N 0.3431(2) 0.0576(2) 0.4840(2) 0.0277(7) Uani 1 1 d . . . . .
N3 N 0.7785(3) 0.4806(2) 0.9082(3) 0.0265(9) Uani 0.39(3) 1 d . . P B 3
H3 H 0.828779 0.506227 0.886667 0.032 Uiso 0.39(3) 1 calc R U P B 3
C124 C 0.7785(3) 0.4806(2) 0.9082(3) 0.0265(9) Uani 0.61(3) 1 d . . P B 4
H124 H 0.832782 0.508265 0.884958 0.032 Uiso 0.61(3) 1 calc R U P B 4
N4 N 0.4817(2) 0.3481(2) 1.0243(2) 0.0237(6) Uani 1 1 d . . . . .
C1 C 0.7118(3) 0.1702(3) 0.6023(3) 0.0270(8) Uani 1 1 d . . . . .
C2 C 0.5897(3) 0.1456(2) 0.5592(3) 0.0290(9) Uani 0.40(3) 1 d . . P A 1
H2 H 0.545693 0.079732 0.519219 0.035 Uiso 0.40(3) 1 calc R U P A 1
N101 N 0.5897(3) 0.1456(2) 0.5592(3) 0.0290(9) Uani 0.60(3) 1 d . . P A 2
H101 H 0.548937 0.084587 0.522164 0.035 Uiso 0.60(3) 1 calc R U P A 2
C3 C 0.5427(3) 0.2326(3) 0.5838(3) 0.0268(8) Uani 1 1 d . . . . .
C4 C 0.6390(3) 0.3149(3) 0.6435(3) 0.0297(8) Uani 1 1 d . . . . .
H4 H 0.633078 0.383967 0.671209 0.036 Uiso 1 1 calc R U . A 1
C5 C 0.4240(3) 0.2417(3) 0.5656(3) 0.0250(8) Uani 1 1 d . . . . .
C6 C 0.3317(3) 0.1577(3) 0.5182(3) 0.0261(8) Uani 1 1 d . . . . .
C7 C 0.2092(3) 0.1664(3) 0.4953(3) 0.0294(8) Uani 1 1 d . . . . .
H7 H 0.177819 0.227478 0.511059 0.035 Uiso 1 1 calc R U . . .
C8 C 0.1488(3) 0.0711(3) 0.4473(3) 0.0299(8) Uani 1 1 d . . . . .
H8 H 0.066210 0.052517 0.422762 0.036 Uiso 1 1 calc R U . . .
C9 C 0.2313(3) 0.0021(3) 0.4396(3) 0.0271(8) Uani 1 1 d . . . . .
C10 C 0.2042(3) -0.1048(3) 0.3981(3) 0.0274(8) Uani 1 1 d . . . . .
C11 C 0.3995(3) 0.3454(3) 0.6039(3) 0.0272(8) Uani 1 1 d . . . . .
C12 C 0.4013(3) 0.4284(3) 0.5512(3) 0.0373(10) Uani 1 1 d . . . . .
H12 H 0.414281 0.417880 0.486617 0.045 Uiso 1 1 calc R U . . .
C13 C 0.3845(3) 0.5251(3) 0.5921(4) 0.0394(10) Uani 1 1 d . . . . .
H13 H 0.387646 0.580989 0.556239 0.047 Uiso 1 1 calc R U . . .
C14 C 0.3632(3) 0.5420(3) 0.6841(4) 0.0383(10) Uani 1 1 d . . . . .
H14 H 0.349681 0.608710 0.710547 0.046 Uiso 1 1 calc R U . . .
C15 C 0.3617(3) 0.4604(3) 0.7383(3) 0.0340(9) Uani 1 1 d . . . . .
H15 H 0.348298 0.471209 0.802541 0.041 Uiso 1 1 calc R U . . .
C16 C 0.3800(3) 0.3631(3) 0.6976(3) 0.0297(8) Uani 1 1 d . . . . .
H16 H 0.379142 0.307685 0.734701 0.036 Uiso 1 1 calc R U . . .
C17 C 0.0767(3) -0.1527(3) 0.3431(3) 0.0268(8) Uani 1 1 d . . . . .
C18 C -0.0028(3) -0.1285(3) 0.2427(3) 0.0310(9) Uani 1 1 d . . . . .
H18 H 0.022692 -0.077920 0.211907 0.037 Uiso 1 1 calc R U . . .
C19 C -0.1198(3) -0.1773(3) 0.1862(3) 0.0312(9) Uani 1 1 d . . . . .
H19 H -0.173607 -0.160035 0.117352 0.037 Uiso 1 1 calc R U . . .
C20 C -0.1574(3) -0.2512(3) 0.2306(3) 0.0332(9) Uani 1 1 d . . . . .
H20 H -0.236893 -0.284969 0.192251 0.040 Uiso 1 1 calc R U . . .
C21 C -0.0779(3) -0.2759(3) 0.3322(3) 0.0379(10) Uani 1 1 d . . . . .
H21 H -0.103517 -0.326683 0.362617 0.045 Uiso 1 1 calc R U . . .
C22 C 0.0383(3) -0.2267(3) 0.3888(3) 0.0341(9) Uani 1 1 d . . . . .
H22 H 0.091737 -0.243042 0.458271 0.041 Uiso 1 1 calc R U . . .
C23 C 0.6956(3) 0.5359(3) 0.9317(3) 0.0242(8) Uani 1 1 d . . . . .
C24 C 0.6341(3) 0.4663(2) 0.9605(3) 0.0244(9) Uani 0.39(3) 1 d . . P B 3
H24 H 0.572621 0.481616 0.980736 0.029 Uiso 0.39(3) 1 calc R U P B 3
N103 N 0.6341(3) 0.4663(2) 0.9605(3) 0.0244(9) Uani 0.61(3) 1 d . . P B 4
H103 H 0.577150 0.480491 0.979247 0.029 Uiso 0.61(3) 1 calc R U P B 4
C25 C 0.6752(3) 0.3708(3) 0.9557(3) 0.0225(8) Uani 1 1 d . . . . .
C26 C 0.7679(3) 0.3832(3) 0.9239(3) 0.0251(8) Uani 1 1 d . . . . .
H26 H 0.814443 0.331191 0.915273 0.030 Uiso 1 1 calc R U . B 3
C27 C 0.6350(3) 0.2785(3) 0.9768(3) 0.0244(8) Uani 1 1 d . . . . .
C28 C 0.5431(3) 0.2692(3) 1.0079(3) 0.0240(8) Uani 1 1 d . . . . .
C29 C 0.4959(3) 0.1736(3) 1.0245(3) 0.0246(8) Uani 1 1 d . . . . .
H29 H 0.521329 0.107555 1.016376 0.030 Uiso 1 1 calc R U . . .
C30 C 0.4094(3) 0.1966(3) 1.0536(3) 0.0253(8) Uani 1 1 d . . . . .
H30 H 0.362666 0.149936 1.070224 0.030 Uiso 1 1 calc R U . . .
C31 C 0.4011(3) 0.3063(3) 1.0546(3) 0.0256(8) Uani 1 1 d . . . . .
C32 C 0.3185(3) 0.3607(3) 1.0778(3) 0.0237(8) Uani 1 1 d . . . . .
C33 C 0.6976(3) 0.1862(3) 0.9689(3) 0.0261(8) Uani 1 1 d . . . . .
C34 C 0.7547(3) 0.1398(3) 1.0623(3) 0.0285(8) Uani 1 1 d . . . . .
H34 H 0.752589 0.166357 1.130531 0.034 Uiso 1 1 calc R U . . .
C35 C 0.8141(3) 0.0555(3) 1.0555(3) 0.0322(9) Uani 1 1 d . . . . .
H35 H 0.853379 0.025489 1.119796 0.039 Uiso 1 1 calc R U . . .
C36 C 0.8174(3) 0.0144(3) 0.9575(4) 0.0356(10) Uani 1 1 d . . . . .
H36 H 0.857621 -0.044000 0.953548 0.043 Uiso 1 1 calc R U . . .
C37 C 0.7609(3) 0.0596(3) 0.8643(4) 0.0384(10) Uani 1 1 d . . . . .
H37 H 0.763235 0.032053 0.796394 0.046 Uiso 1 1 calc R U . . .
C38 C 0.7008(3) 0.1450(3) 0.8693(3) 0.0322(9) Uani 1 1 d . . . . .
H38 H 0.662108 0.174942 0.804906 0.039 Uiso 1 1 calc R U . . .
C39 C 0.2424(3) 0.3049(2) 1.1161(3) 0.0236(8) Uani 1 1 d . . . . .
C40 C 0.2943(3) 0.2646(3) 1.2135(3) 0.0280(8) Uani 1 1 d . . . . .
H40 H 0.378570 0.272463 1.254809 0.034 Uiso 1 1 calc R U . . .
C41 C 0.2257(3) 0.2131(3) 1.2515(3) 0.0319(9) Uani 1 1 d . . . . .
H41 H 0.262755 0.185480 1.317819 0.038 Uiso 1 1 calc R U . . .
C42 C 0.1020(3) 0.2022(3) 1.1920(3) 0.0337(9) Uani 1 1 d . . . . .
H42 H 0.054386 0.167679 1.218115 0.040 Uiso 1 1 calc R U . . .
C43 C 0.0487(3) 0.2416(3) 1.0951(3) 0.0302(9) Uani 1 1 d . . . . .
H43 H -0.035623 0.234038 1.054674 0.036 Uiso 1 1 calc R U . . .
C44 C 0.1178(3) 0.2926(3) 1.0560(3) 0.0252(8) Uani 1 1 d . . . . .
H44 H 0.080402 0.318890 0.988836 0.030 Uiso 1 1 calc R U . . .
O1 O 0.9554(4) 0.4383(5) 0.8220(4) 0.142(2) Uani 1 1 d . . . . .
C45 C 1.0310(5) 0.4890(6) 0.8088(5) 0.0837(19) Uani 1 1 d . . . . .
H45 H 1.112275 0.490616 0.860379 0.100 Uiso 1 1 calc R U . . .
N5 N 1.0041(3) 0.5435(3) 0.7233(4) 0.0581(11) Uani 1 1 d . . . . .
C46 C 0.8842(4) 0.5377(4) 0.6426(5) 0.0772(17) Uani 1 1 d . . . . .
H46A H 0.869934 0.488382 0.574804 0.116 Uiso 1 1 calc R U . . .
H46B H 0.867710 0.606122 0.624059 0.116 Uiso 1 1 calc R U . . .
H46C H 0.831702 0.514400 0.672938 0.116 Uiso 1 1 calc R U . . .
C47 C 1.0970(5) 0.6013(4) 0.7176(5) 0.0853(19) Uani 1 1 d . . . . .
H47A H 1.170745 0.604994 0.786877 0.128 Uiso 1 1 calc R U . . .
H47B H 1.077194 0.671421 0.708476 0.128 Uiso 1 1 calc R U . . .
H47C H 1.107814 0.567865 0.653594 0.128 Uiso 1 1 calc R U . . .
O2 O 0.7684(4) 0.2299(3) 0.3400(4) 0.0468(14) Uani 0.657(6) 1 d D U P C 5
C48 C 0.6774(11) 0.1821(8) 0.3218(18) 0.039(2) Uani 0.657(6) 1 d D U P C 5
H48 H 0.618890 0.221529 0.328138 0.047 Uiso 0.657(6) 1 calc R U P C 5
N6 N 0.6473(5) 0.0789(6) 0.2933(8) 0.0337(15) Uani 0.657(6) 1 d D U P C 5
C49 C 0.7325(7) 0.0132(6) 0.2819(6) 0.0442(17) Uani 0.657(6) 1 d D U P C 5
H49A H 0.703227 -0.019156 0.202995 0.066 Uiso 0.657(6) 1 calc R U P C 5
H49B H 0.742104 -0.040643 0.326724 0.066 Uiso 0.657(6) 1 calc R U P C 5
H49C H 0.809384 0.055316 0.308384 0.066 Uiso 0.657(6) 1 calc R U P C 5
C50 C 0.5307(6) 0.0274(5) 0.2630(6) 0.0434(18) Uani 0.657(6) 1 d D U P C 5
H50A H 0.480616 0.078645 0.272883 0.065 Uiso 0.657(6) 1 calc R U P C 5
H50B H 0.537931 -0.023111 0.311129 0.065 Uiso 0.657(6) 1 calc R U P C 5
H50C H 0.494325 -0.008262 0.184529 0.065 Uiso 0.657(6) 1 calc R U P C 5
O102 O 0.8769(9) 0.1158(9) 0.3384(9) 0.081(4) Uani 0.343(6) 1 d D U P C 6
C148 C 0.7927(13) 0.0548(12) 0.3111(14) 0.052(3) Uani 0.343(6) 1 d D U P C 6
H148 H 0.803465 -0.015920 0.297463 0.062 Uiso 0.343(6) 1 calc R U P C 6
N106 N 0.6842(12) 0.0730(13) 0.2972(18) 0.046(3) Uani 0.343(6) 1 d D U P C 6
C149 C 0.656(2) 0.1771(15) 0.322(4) 0.054(5) Uani 0.343(6) 1 d D U P C 6
H14A H 0.715969 0.228382 0.324310 0.081 Uiso 0.343(6) 1 calc R U P C 6
H14B H 0.655154 0.187656 0.395067 0.081 Uiso 0.343(6) 1 calc R U P C 6
H14C H 0.577292 0.184925 0.263899 0.081 Uiso 0.343(6) 1 calc R U P C 6
C150 C 0.5870(14) -0.0085(12) 0.2557(13) 0.063(4) Uani 0.343(6) 1 d D U P C 6
H15A H 0.605403 -0.070082 0.218811 0.095 Uiso 0.343(6) 1 calc R U P C 6
H15B H 0.514550 0.014044 0.201636 0.095 Uiso 0.343(6) 1 calc R U P C 6
H15C H 0.574543 -0.025031 0.318241 0.095 Uiso 0.343(6) 1 calc R U P C 6

loop_
_atom_site_aniso_label
_atom_site_aniso_U_11
_atom_site_aniso_U_22
_atom_site_aniso_U_33
_atom_site_aniso_U_23
_atom_site_aniso_U_13
_atom_site_aniso_U_12
N1 0.0256(18) 0.031(2) 0.034(2) 0.0065(15) 0.0109(16) 0.0017(14)
C102 0.0256(18) 0.031(2) 0.034(2) 0.0065(15) 0.0109(16) 0.0017(14)
N2 0.0250(15) 0.0285(18) 0.0271(17) 0.0029(13) 0.0104(14) 0.0010(13)
N3 0.0262(18) 0.0233(19) 0.032(2) 0.0026(14) 0.0159(16) 0.0036(14)
C124 0.0262(18) 0.0233(19) 0.032(2) 0.0026(14) 0.0159(16) 0.0036(14)
N4 0.0213(14) 0.0223(16) 0.0269(16) 0.0053(12) 0.0101(13) 0.0037(12)
C1 0.0232(18) 0.026(2) 0.030(2) 0.0042(15) 0.0104(16) 0.0002(15)
C2 0.0194(16) 0.0241(19) 0.040(2) -0.0018(14) 0.0132(15) -0.0013(13)
N101 0.0194(16) 0.0241(19) 0.040(2) -0.0018(14) 0.0132(15) -0.0013(13)
C3 0.0269(19) 0.026(2) 0.028(2) 0.0038(15) 0.0135(16) 0.0041(15)
C4 0.0280(19) 0.028(2) 0.031(2) 0.0024(16) 0.0124(17) 0.0029(15)
C5 0.0253(18) 0.028(2) 0.0228(19) 0.0053(15) 0.0115(16) 0.0048(15)
C6 0.0264(18) 0.026(2) 0.025(2) 0.0045(15) 0.0109(16) 0.0035(15)
C7 0.0270(19) 0.030(2) 0.032(2) 0.0033(16) 0.0155(17) 0.0052(16)
C8 0.0234(18) 0.033(2) 0.032(2) -0.0001(16) 0.0134(17) 0.0002(15)
C9 0.0228(18) 0.030(2) 0.026(2) 0.0045(16) 0.0099(16) 0.0009(15)
C10 0.0211(17) 0.031(2) 0.025(2) 0.0030(15) 0.0073(16) 0.0020(15)
C11 0.0204(17) 0.027(2) 0.031(2) 0.0018(16) 0.0103(16) 0.0020(14)
C12 0.039(2) 0.037(2) 0.044(3) 0.0107(19) 0.024(2) 0.0111(18)
C13 0.045(2) 0.026(2) 0.052(3) 0.0109(19) 0.025(2) 0.0107(18)
C14 0.039(2) 0.025(2) 0.053(3) -0.0006(18) 0.024(2) 0.0093(17)
C15 0.032(2) 0.036(2) 0.032(2) 0.0024(17) 0.0138(18) 0.0069(17)
C16 0.0285(19) 0.027(2) 0.033(2) 0.0037(16) 0.0142(17) 0.0016(15)
C17 0.0237(18) 0.0233(19) 0.033(2) -0.0024(15) 0.0151(17) 0.0050(14)
C18 0.0229(18) 0.025(2) 0.042(2) 0.0019(17) 0.0135(18) 0.0022(15)
C19 0.0249(19) 0.025(2) 0.036(2) -0.0006(16) 0.0093(17) 0.0053(15)
C20 0.0239(19) 0.032(2) 0.039(2) -0.0053(17) 0.0142(18) -0.0005(16)
C21 0.032(2) 0.040(2) 0.044(3) 0.0007(19) 0.021(2) 0.0006(17)
C22 0.0281(19) 0.040(2) 0.034(2) 0.0053(18) 0.0145(18) 0.0021(17)
C23 0.0218(17) 0.0236(19) 0.029(2) 0.0029(15) 0.0133(16) 0.0035(14)
C24 0.0204(16) 0.0233(18) 0.0322(19) 0.0070(14) 0.0137(15) 0.0049(13)
N103 0.0204(16) 0.0233(18) 0.0322(19) 0.0070(14) 0.0137(15) 0.0049(13)
C25 0.0202(17) 0.0210(19) 0.0257(19) 0.0039(14) 0.0099(15) 0.0040(14)
C26 0.0242(18) 0.0209(19) 0.033(2) 0.0073(15) 0.0144(16) 0.0086(14)
C27 0.0201(17) 0.0243(19) 0.027(2) 0.0037(15) 0.0093(16) 0.0029(14)
C28 0.0227(17) 0.0205(19) 0.027(2) 0.0046(14) 0.0089(16) 0.0039(14)
C29 0.0241(18) 0.0179(18) 0.031(2) 0.0046(15) 0.0111(16) 0.0048(14)
C30 0.0200(17) 0.023(2) 0.032(2) 0.0069(15) 0.0106(16) 0.0006(14)
C31 0.0220(17) 0.0231(19) 0.029(2) 0.0030(15) 0.0106(16) -0.0009(14)
C32 0.0196(17) 0.0213(19) 0.0267(19) 0.0010(14) 0.0086(16) 0.0023(14)
C33 0.0197(17) 0.0216(19) 0.041(2) 0.0074(16) 0.0168(17) 0.0042(14)
C34 0.0247(18) 0.0201(19) 0.041(2) 0.0084(16) 0.0147(18) 0.0018(14)
C35 0.0287(19) 0.0184(19) 0.055(3) 0.0106(17) 0.0230(19) 0.0048(15)
C36 0.040(2) 0.018(2) 0.060(3) 0.0072(18) 0.031(2) 0.0085(16)
C37 0.049(2) 0.022(2) 0.055(3) 0.0000(18) 0.035(2) 0.0048(18)
C38 0.036(2) 0.021(2) 0.043(2) 0.0045(17) 0.0222(19) 0.0033(16)
C39 0.0265(18) 0.0135(17) 0.034(2) -0.0009(14) 0.0177(16) 0.0032(14)
C40 0.0275(19) 0.025(2) 0.034(2) 0.0070(16) 0.0153(17) 0.0061(15)
C41 0.039(2) 0.032(2) 0.032(2) 0.0115(17) 0.0205(19) 0.0081(17)
C42 0.035(2) 0.026(2) 0.046(2) 0.0043(18) 0.025(2) 0.0004(16)
C43 0.0240(18) 0.026(2) 0.045(2) 0.0074(17) 0.0195(18) 0.0047(15)
C44 0.0235(18) 0.0196(19) 0.033(2) 0.0073(15) 0.0122(16) 0.0068(14)
O1 0.088(3) 0.242(7) 0.123(4) 0.063(4) 0.067(3) -0.015(4)
C45 0.059(4) 0.137(6) 0.051(4) 0.012(4) 0.022(3) 0.027(4)
N5 0.034(2) 0.061(3) 0.067(3) -0.014(2) 0.020(2) -0.0020(18)
C46 0.048(3) 0.063(4) 0.109(5) 0.022(3) 0.024(3) 0.005(3)
C47 0.061(3) 0.074(4) 0.118(5) -0.014(4) 0.050(4) -0.013(3)
O2 0.039(2) 0.044(3) 0.046(3) 0.005(2) 0.011(2) -0.0057(19)
C48 0.041(4) 0.034(3) 0.038(4) 0.009(3) 0.014(3) 0.003(3)
N6 0.035(3) 0.031(3) 0.035(3) 0.009(2) 0.014(3) 0.008(2)
C49 0.045(4) 0.050(4) 0.041(4) 0.019(3) 0.018(3) 0.018(3)
C50 0.042(3) 0.039(4) 0.043(4) 0.013(3) 0.012(3) -0.003(3)
O102 0.067(5) 0.098(7) 0.068(6) -0.005(5) 0.031(5) -0.017(5)
C148 0.057(5) 0.055(5) 0.042(5) 0.004(4) 0.022(4) 0.006(4)
N106 0.052(4) 0.040(4) 0.041(4) 0.007(3) 0.018(4) 0.002(4)
C149 0.057(8) 0.044(6) 0.043(7) 0.002(6) 0.009(7) 0.005(6)
C150 0.066(6) 0.060(7) 0.047(6) 0.019(6) 0.010(6) -0.010(6)

loop_
_atom_type_symbol
_atom_type_description
_atom_type_scat_dispersion_real
_atom_type_scat_dispersion_imag
_atom_type_scat_source
C C 0.0033 0.0016 'International Tables Vol C Tables 4.2.6.8 and 6.1.1.4'
H H 0.0000 0.0000 'International Tables Vol C Tables 4.2.6.8 and 6.1.1.4'
N N 0.0061 0.0033 'International Tables Vol C Tables 4.2.6.8 and 6.1.1.4'
O O 0.0106 0.0060 'International Tables Vol C Tables 4.2.6.8 and 6.1.1.4'

loop_
_geom_angle_atom_site_label_1
_geom_angle_atom_site_label_2
_geom_angle_atom_site_label_3
_geom_angle
_geom_angle_site_symmetry_1
_geom_angle_site_symmetry_3
_geom_angle_publ_flag
C4 N1 C1 109.3(3) . . ?
C4 N1 H1 125.3 . . ?
C1 N1 H1 125.3 . . ?
C4 C102 C1 109.3(3) . . ?
C4 C102 H102 125.3 . . ?
C1 C102 H102 125.3 . . ?
C6 N2 C9 106.5(3) . . ?
C26 N3 C23 109.3(3) . . ?
C26 N3 H3 125.3 . . ?
C23 N3 H3 125.3 . . ?
C26 C124 C23 109.3(3) . . ?
C26 C124 H124 125.3 . . ?
C23 C124 H124 125.3 . . ?
C28 N4 C31 106.3(3) . . ?
C2 C1 C10 128.4(3) . 2_656 ?
N101 C1 C102 106.8(3) . . ?
C10 C1 C102 124.8(3) 2_656 . ?
C2 C1 N1 106.8(3) . . ?
C10 C1 N1 124.8(3) 2_656 . ?
C3 C2 C1 108.8(3) . . ?
C3 C2 H2 125.6 . . ?
C1 C2 H2 125.6 . . ?
C3 N101 C1 108.8(3) . . ?
C3 N101 H101 125.6 . . ?
C1 N101 H101 125.6 . . ?
N101 C3 C5 128.6(3) . . ?
C2 C3 C5 128.6(3) . . ?
N101 C3 C4 107.5(3) . . ?
C2 C3 C4 107.5(3) . . ?
C5 C3 C4 123.6(3) . . ?
C102 C4 C3 107.6(3) . . ?
N1 C4 C3 107.6(3) . . ?
N1 C4 H4 126.2 . . ?
C3 C4 H4 126.2 . . ?
C6 C5 C3 123.8(3) . . ?
C6 C5 C11 119.4(3) . . ?
C3 C5 C11 116.8(3) . . ?
N2 C6 C5 125.6(3) . . ?
N2 C6 C7 109.9(3) . . ?
C5 C6 C7 124.5(3) . . ?
C8 C7 C6 106.5(3) . . ?
C8 C7 H7 126.7 . . ?
C6 C7 H7 126.7 . . ?
C7 C8 C9 108.0(3) . . ?
C7 C8 H8 126.0 . . ?
C9 C8 H8 126.0 . . ?
N2 C9 C10 125.2(3) . . ?
N2 C9 C8 109.0(3) . . ?
C10 C9 C8 125.8(3) . . ?
C1 C10 C9 124.1(3) 2_656 . ?
C1 C10 C17 116.8(3) 2_656 . ?
C9 C10 C17 119.0(3) . . ?
C16 C11 C12 118.3(3) . . ?
C16 C11 C5 119.9(3) . . ?
C12 C11 C5 121.7(3) . . ?
C13 C12 C11 120.5(4) . . ?
C13 C12 H12 119.7 . . ?
C11 C12 H12 119.7 . . ?
C12 C13 C14 121.0(4) . . ?
C12 C13 H13 119.5 . . ?
C14 C13 H13 119.5 . . ?
C13 C14 C15 119.3(4) . . ?
C13 C14 H14 120.3 . . ?
C15 C14 H14 120.3 . . ?
C16 C15 C14 119.5(4) . . ?
C16 C15 H15 120.2 . . ?
C14 C15 H15 120.2 . . ?
C11 C16 C15 121.3(4) . . ?
C11 C16 H16 119.4 . . ?
C15 C16 H16 119.4 . . ?
C18 C17 C22 119.4(3) . . ?
C18 C17 C10 119.8(3) . . ?
C22 C17 C10 120.7(3) . . ?
C17 C18 C19 120.8(4) . . ?
C17 C18 H18 119.6 . . ?
C19 C18 H18 119.6 . . ?
C20 C19 C18 119.8(4) . . ?
C20 C19 H19 120.1 . . ?
C18 C19 H19 120.1 . . ?
C19 C20 C21 119.8(3) . . ?
C19 C20 H20 120.1 . . ?
C21 C20 H20 120.1 . . ?
C22 C21 C20 120.4(4) . . ?
C22 C21 H21 119.8 . . ?
C20 C21 H21 119.8 . . ?
C21 C22 C17 119.9(4) . . ?
C21 C22 H22 120.1 . . ?
C17 C22 H22 120.1 . . ?
N103 C23 C32 129.6(3) . 2_667 ?
C24 C23 C32 129.6(3) . 2_667 ?
N103 C23 C124 106.0(3) . . ?
C32 C23 C124 124.4(3) 2_667 . ?
C24 C23 N3 106.0(3) . . ?
C32 C23 N3 124.4(3) 2_667 . ?
C23 C24 C25 110.0(3) . . ?
C23 C24 H24 125.0 . . ?
C25 C24 H24 125.0 . . ?
C23 N103 C25 110.0(3) . . ?
C23 N103 H103 125.0 . . ?
C25 N103 H103 125.0 . . ?
N103 C25 C27 128.2(3) . . ?
C24 C25 C27 128.2(3) . . ?
N103 C25 C26 106.1(3) . . ?
C24 C25 C26 106.1(3) . . ?
C27 C25 C26 125.7(3) . . ?
C124 C26 C25 108.6(3) . . ?
N3 C26 C25 108.6(3) . . ?
N3 C26 H26 125.7 . . ?
C25 C26 H26 125.7 . . ?
C28 C27 C25 124.1(3) . . ?
C28 C27 C33 118.4(3) . . ?
C25 C27 C33 117.4(3) . . ?
N4 C28 C27 125.2(3) . . ?
N4 C28 C29 109.6(3) . . ?
C27 C28 C29 125.1(3) . . ?
C30 C29 C28 107.1(3) . . ?
C30 C29 H29 126.4 . . ?
C28 C29 H29 126.4 . . ?
C29 C30 C31 107.0(3) . . ?
C29 C30 H30 126.5 . . ?
C31 C30 H30 126.5 . . ?
N4 C31 C32 125.0(3) . . ?
N4 C31 C30 109.9(3) . . ?
C32 C31 C30 125.0(3) . . ?
C23 C32 C31 124.2(3) 2_667 . ?
C23 C32 C39 118.0(3) 2_667 . ?
C31 C32 C39 117.8(3) . . ?
C38 C33 C34 118.7(3) . . ?
C38 C33 C27 121.0(3) . . ?
C34 C33 C27 120.3(3) . . ?
C35 C34 C33 120.3(4) . . ?
C35 C34 H34 119.8 . . ?
C33 C34 H34 119.8 . . ?
C36 C35 C34 121.2(4) . . ?
C36 C35 H35 119.4 . . ?
C34 C35 H35 119.4 . . ?
C35 C36 C37 119.0(3) . . ?
C35 C36 H36 120.5 . . ?
C37 C36 H36 120.5 . . ?
C36 C37 C38 120.7(4) . . ?
C36 C37 H37 119.6 . . ?
C38 C37 H37 119.6 . . ?
C33 C38 C37 120.0(4) . . ?
C33 C38 H38 120.0 . . ?
C37 C38 H38 120.0 . . ?
C40 C39 C44 118.6(3) . . ?
C40 C39 C32 120.2(3) . . ?
C44 C39 C32 121.2(3) . . ?
C41 C40 C39 121.4(3) . . ?
C41 C40 H40 119.3 . . ?
C39 C40 H40 119.3 . . ?
C40 C41 C42 119.6(4) . . ?
C40 C41 H41 120.2 . . ?
C42 C41 H41 120.2 . . ?
C43 C42 C41 119.9(3) . . ?
C43 C42 H42 120.1 . . ?
C41 C42 H42 120.1 . . ?
C42 C43 C44 120.6(3) . . ?
C42 C43 H43 119.7 . . ?
C44 C43 H43 119.7 . . ?
C43 C44 C39 119.9(3) . . ?
C43 C44 H44 120.0 . . ?
C39 C44 H44 120.0 . . ?
O1 C45 N5 123.6(5) . . ?
O1 C45 H45 118.2 . . ?
N5 C45 H45 118.2 . . ?
C45 N5 C47 119.1(5) . . ?
C45 N5 C46 118.9(5) . . ?
C47 N5 C46 122.0(5) . . ?
N5 C46 H46A 109.5 . . ?
N5 C46 H46B 109.5 . . ?
H46A C46 H46B 109.5 . . ?
N5 C46 H46C 109.5 . . ?
H46A C46 H46C 109.5 . . ?
H46B C46 H46C 109.5 . . ?
N5 C47 H47A 109.5 . . ?
N5 C47 H47B 109.5 . . ?
H47A C47 H47B 109.5 . . ?
N5 C47 H47C 109.5 . . ?
H47A C47 H47C 109.5 . . ?
H47B C47 H47C 109.5 . . ?
O2 C48 N6 127.9(10) . . ?
O2 C48 H48 116.1 . . ?
N6 C48 H48 116.1 . . ?
C48 N6 C50 124.2(7) . . ?
C48 N6 C49 119.2(8) . . ?
C50 N6 C49 116.3(6) . . ?
N6 C49 H49A 109.5 . . ?
N6 C49 H49B 109.5 . . ?
H49A C49 H49B 109.5 . . ?
N6 C49 H49C 109.5 . . ?
H49A C49 H49C 109.5 . . ?
H49B C49 H49C 109.5 . . ?
N6 C50 H50A 109.5 . . ?
N6 C50 H50B 109.5 . . ?
H50A C50 H50B 109.5 . . ?
N6 C50 H50C 109.5 . . ?
H50A C50 H50C 109.5 . . ?
H50B C50 H50C 109.5 . . ?
O102 C148 N106 127.9(16) . . ?
O102 C148 H148 116.0 . . ?
N106 C148 H148 116.0 . . ?
C148 N106 C150 122.2(16) . . ?
C148 N106 C149 122.6(14) . . ?
C150 N106 C149 115.3(15) . . ?
N106 C149 H14A 109.5 . . ?
N106 C149 H14B 109.5 . . ?
H14A C149 H14B 109.5 . . ?
N106 C149 H14C 109.5 . . ?
H14A C149 H14C 109.5 . . ?
H14B C149 H14C 109.5 . . ?
N106 C150 H15A 109.5 . . ?
N106 C150 H15B 109.5 . . ?
H15A C150 H15B 109.5 . . ?
N106 C150 H15C 109.5 . . ?
H15A C150 H15C 109.5 . . ?
H15B C150 H15C 109.5 . . ?

loop_
_geom_bond_atom_site_label_1
_geom_bond_atom_site_label_2
_geom_bond_distance
_geom_bond_site_symmetry_2
_geom_bond_publ_flag
N1 C4 1.343(5) . ?
N1 C1 1.422(5) . ?
N1 H1 0.8800 . ?
C102 C4 1.343(5) . ?
C102 C1 1.422(5) . ?
C102 H102 0.9500 . ?
N2 C6 1.367(4) . ?
N2 C9 1.382(4) . ?
N3 C26 1.343(5) . ?
N3 C23 1.422(4) . ?
N3 H3 0.8800 . ?
C124 C26 1.343(5) . ?
C124 C23 1.422(4) . ?
C124 H124 0.9500 . ?
N4 C28 1.375(4) . ?
N4 C31 1.375(4) . ?
C1 N101 1.387(4) . ?
C1 C2 1.387(4) . ?
C1 C10 1.399(5) 2_656 ?
C2 C3 1.379(5) . ?
C2 H2 0.9500 . ?
N101 C3 1.379(5) . ?
N101 H101 0.8800 . ?
C3 C5 1.422(5) . ?
C3 C4 1.432(5) . ?
C4 H4 0.9500 . ?
C5 C6 1.413(5) . ?
C5 C11 1.482(5) . ?
C6 C7 1.451(5) . ?
C7 C8 1.344(5) . ?
C7 H7 0.9500 . ?
C8 C9 1.443(5) . ?
C8 H8 0.9500 . ?
C9 C10 1.400(5) . ?
C10 C17 1.498(5) . ?
C11 C16 1.385(5) . ?
C11 C12 1.397(5) . ?
C12 C13 1.376(5) . ?
C12 H12 0.9500 . ?
C13 C14 1.376(6) . ?
C13 H13 0.9500 . ?
C14 C15 1.395(5) . ?
C14 H14 0.9500 . ?
C15 C16 1.387(5) . ?
C15 H15 0.9500 . ?
C16 H16 0.9500 . ?
C17 C18 1.384(5) . ?
C17 C22 1.404(5) . ?
C18 C19 1.395(5) . ?
C18 H18 0.9500 . ?
C19 C20 1.386(5) . ?
C19 H19 0.9500 . ?
C20 C21 1.397(5) . ?
C20 H20 0.9500 . ?
C21 C22 1.388(5) . ?
C21 H21 0.9500 . ?
C22 H22 0.9500 . ?
C23 N103 1.380(4) . ?
C23 C24 1.380(4) . ?
C23 C32 1.400(5) 2_667 ?
C24 C25 1.387(4) . ?
C24 H24 0.9500 . ?
N103 C25 1.387(4) . ?
N103 H103 0.8800 . ?
C25 C27 1.412(5) . ?
C25 C26 1.424(5) . ?
C26 H26 0.9500 . ?
C27 C28 1.403(5) . ?
C27 C33 1.497(5) . ?
C28 C29 1.458(5) . ?
C29 C30 1.346(5) . ?
C29 H29 0.9500 . ?
C30 C31 1.452(5) . ?
C30 H30 0.9500 . ?
C31 C32 1.412(5) . ?
C32 C39 1.489(5) . ?
C33 C38 1.395(5) . ?
C33 C34 1.402(5) . ?
C34 C35 1.383(5) . ?
C34 H34 0.9500 . ?
C35 C36 1.376(5) . ?
C35 H35 0.9500 . ?
C36 C37 1.389(5) . ?
C36 H36 0.9500 . ?
C37 C38 1.396(5) . ?
C37 H37 0.9500 . ?
C38 H38 0.9500 . ?
C39 C40 1.391(5) . ?
C39 C44 1.404(5) . ?
C40 C41 1.385(5) . ?
C40 H40 0.9500 . ?
C41 C42 1.393(5) . ?
C41 H41 0.9500 . ?
C42 C43 1.381(5) . ?
C42 H42 0.9500 . ?
C43 C44 1.396(5) . ?
C43 H43 0.9500 . ?
C44 H44 0.9500 . ?
O1 C45 1.230(7) . ?
C45 N5 1.379(7) . ?
C45 H45 0.9500 . ?
N5 C47 1.404(6) . ?
N5 C46 1.413(6) . ?
C46 H46A 0.9800 . ?
C46 H46B 0.9800 . ?
C46 H46C 0.9800 . ?
C47 H47A 0.9800 . ?
C47 H47B 0.9800 . ?
C47 H47C 0.9800 . ?
O2 C48 1.189(12) . ?
C48 N6 1.343(12) . ?
C48 H48 0.9500 . ?
N6 C50 1.443(8) . ?
N6 C49 1.457(10) . ?
C49 H49A 0.9800 . ?
C49 H49B 0.9800 . ?
C49 H49C 0.9800 . ?
C50 H50A 0.9800 . ?
C50 H50B 0.9800 . ?
C50 H50C 0.9800 . ?
O102 C148 1.182(14) . ?
C148 N106 1.336(16) . ?
C148 H148 0.9500 . ?
N106 C150 1.435(14) . ?
N106 C149 1.46(2) . ?
C149 H14A 0.9800 . ?
C149 H14B 0.9800 . ?
C149 H14C 0.9800 . ?
C150 H15A 0.9800 . ?
C150 H15B 0.9800 . ?
C150 H15C 0.9800 . ?

loop_
_geom_torsion_atom_site_label_1
_geom_torsion_atom_site_label_2
_geom_torsion_atom_site_label_3
_geom_torsion_atom_site_label_4
_geom_torsion
_geom_torsion_site_symmetry_1
_geom_torsion_site_symmetry_2
_geom_torsion_site_symmetry_3
_geom_torsion_site_symmetry_4
_geom_torsion_publ_flag
C4 C102 C1 N101 1.2(4) . . . . ?
C4 C102 C1 C10 -176.6(3) . . . 2_656 ?
C4 N1 C1 C2 1.2(4) . . . . ?
C4 N1 C1 C10 -176.6(3) . . . 2_656 ?
C10 C1 C2 C3 176.6(4) 2_656 . . . ?
N1 C1 C2 C3 -1.1(4) . . . . ?
C10 C1 N101 C3 176.6(4) 2_656 . . . ?
C102 C1 N101 C3 -1.1(4) . . . . ?
C1 N101 C3 C5 -173.6(4) . . . . ?
C1 N101 C3 C4 0.7(4) . . . . ?
C1 C2 C3 C5 -173.6(4) . . . . ?
C1 C2 C3 C4 0.7(4) . . . . ?
C1 C102 C4 C3 -0.8(4) . . . . ?
C1 N1 C4 C3 -0.8(4) . . . . ?
N101 C3 C4 C102 0.1(4) . . . . ?
C5 C3 C4 C102 174.7(3) . . . . ?
C2 C3 C4 N1 0.1(4) . . . . ?
C5 C3 C4 N1 174.7(3) . . . . ?
N101 C3 C5 C6 1.0(6) . . . . ?
C2 C3 C5 C6 1.0(6) . . . . ?
C4 C3 C5 C6 -172.5(3) . . . . ?
N101 C3 C5 C11 178.3(3) . . . . ?
C2 C3 C5 C11 178.3(3) . . . . ?
C4 C3 C5 C11 4.8(5) . . . . ?
C9 N2 C6 C5 -177.9(3) . . . . ?
C9 N2 C6 C7 0.2(4) . . . . ?
C3 C5 C6 N2 0.1(5) . . . . ?
C11 C5 C6 N2 -177.0(3) . . . . ?
C3 C5 C6 C7 -177.6(3) . . . . ?
C11 C5 C6 C7 5.2(5) . . . . ?
N2 C6 C7 C8 -0.1(4) . . . . ?
C5 C6 C7 C8 177.9(3) . . . . ?
C6 C7 C8 C9 0.1(4) . . . . ?
C6 N2 C9 C10 -177.8(3) . . . . ?
C6 N2 C9 C8 -0.1(4) . . . . ?
C7 C8 C9 N2 0.0(4) . . . . ?
C7 C8 C9 C10 177.7(3) . . . . ?
N2 C9 C10 C1 1.0(6) . . . 2_656 ?
C8 C9 C10 C1 -176.3(3) . . . 2_656 ?
N2 C9 C10 C17 -174.6(3) . . . . ?
C8 C9 C10 C17 8.1(6) . . . . ?
C6 C5 C11 C16 69.9(4) . . . . ?
C3 C5 C11 C16 -107.5(4) . . . . ?
C6 C5 C11 C12 -113.4(4) . . . . ?
C3 C5 C11 C12 69.2(5) . . . . ?
C16 C11 C12 C13 0.2(5) . . . . ?
C5 C11 C12 C13 -176.5(3) . . . . ?
C11 C12 C13 C14 -1.3(6) . . . . ?
C12 C13 C14 C15 1.6(6) . . . . ?
C13 C14 C15 C16 -0.9(6) . . . . ?
C12 C11 C16 C15 0.5(5) . . . . ?
C5 C11 C16 C15 177.3(3) . . . . ?
C14 C15 C16 C11 -0.2(5) . . . . ?
C1 C10 C17 C18 -109.4(4) 2_656 . . . ?
C9 C10 C17 C18 66.5(5) . . . . ?
C1 C10 C17 C22 66.8(5) 2_656 . . . ?
C9 C10 C17 C22 -117.3(4) . . . . ?
C22 C17 C18 C19 -0.6(5) . . . . ?
C10 C17 C18 C19 175.6(3) . . . . ?
C17 C18 C19 C20 -0.1(5) . . . . ?
C18 C19 C20 C21 0.3(5) . . . . ?
C19 C20 C21 C22 0.2(6) . . . . ?
C20 C21 C22 C17 -0.9(6) . . . . ?
C18 C17 C22 C21 1.1(5) . . . . ?
C10 C17 C22 C21 -175.1(3) . . . . ?
C26 C124 C23 N103 -0.8(4) . . . . ?
C26 C124 C23 C32 -179.0(3) . . . 2_667 ?
C26 N3 C23 C24 -0.8(4) . . . . ?
C26 N3 C23 C32 -179.0(3) . . . 2_667 ?
C32 C23 C24 C25 178.0(3) 2_667 . . . ?
N3 C23 C24 C25 -0.1(4) . . . . ?
C32 C23 N103 C25 178.0(3) 2_667 . . . ?
C124 C23 N103 C25 -0.1(4) . . . . ?
C23 N103 C25 C27 -178.7(3) . . . . ?
C23 N103 C25 C26 0.9(4) . . . . ?
C23 C24 C25 C27 -178.7(3) . . . . ?
C23 C24 C25 C26 0.9(4) . . . . ?
C23 C124 C26 C25 1.4(4) . . . . ?
C23 N3 C26 C25 1.4(4) . . . . ?
N103 C25 C26 C124 -1.5(4) . . . . ?
C27 C25 C26 C124 178.2(3) . . . . ?
C24 C25 C26 N3 -1.5(4) . . . . ?
C27 C25 C26 N3 178.2(3) . . . . ?
N103 C25 C27 C28 -0.3(6) . . . . ?
C24 C25 C27 C28 -0.3(6) . . . . ?
C26 C25 C27 C28 -179.9(3) . . . . ?
N103 C25 C27 C33 -178.2(3) . . . . ?
C24 C25 C27 C33 -178.2(3) . . . . ?
C26 C25 C27 C33 2.2(5) . . . . ?
C31 N4 C28 C27 -179.4(3) . . . . ?
C31 N4 C28 C29 2.2(4) . . . . ?
C25 C27 C28 N4 -1.5(5) . . . . ?
C33 C27 C28 N4 176.4(3) . . . . ?
C25 C27 C28 C29 176.7(3) . . . . ?
C33 C27 C28 C29 -5.4(5) . . . . ?
N4 C28 C29 C30 -1.6(4) . . . . ?
C27 C28 C29 C30 180.0(3) . . . . ?
C28 C29 C30 C31 0.4(4) . . . . ?
C28 N4 C31 C32 -179.0(3) . . . . ?
C28 N4 C31 C30 -1.9(4) . . . . ?
C29 C30 C31 N4 0.9(4) . . . . ?
C29 C30 C31 C32 178.0(3) . . . . ?
N4 C31 C32 C23 2.9(5) . . . 2_667 ?
C30 C31 C32 C23 -173.8(3) . . . 2_667 ?
N4 C31 C32 C39 -176.4(3) . . . . ?
C30 C31 C32 C39 6.9(5) . . . . ?
C28 C27 C33 C38 122.2(4) . . . . ?
C25 C27 C33 C38 -59.8(4) . . . . ?
C28 C27 C33 C34 -58.0(4) . . . . ?
C25 C27 C33 C34 120.0(4) . . . . ?
C38 C33 C34 C35 0.8(5) . . . . ?
C27 C33 C34 C35 -179.0(3) . . . . ?
C33 C34 C35 C36 -0.9(5) . . . . ?
C34 C35 C36 C37 0.8(5) . . . . ?
C35 C36 C37 C38 -0.5(6) . . . . ?
C34 C33 C38 C37 -0.5(5) . . . . ?
C27 C33 C38 C37 179.3(3) . . . . ?
C36 C37 C38 C33 0.4(5) . . . . ?
C23 C32 C39 C40 -119.8(4) 2_667 . . . ?
C31 C32 C39 C40 59.6(4) . . . . ?
C23 C32 C39 C44 59.5(4) 2_667 . . . ?
C31 C32 C39 C44 -121.1(3) . . . . ?
C44 C39 C40 C41 0.0(5) . . . . ?
C32 C39 C40 C41 179.4(3) . . . . ?
C39 C40 C41 C42 -0.7(5) . . . . ?
C40 C41 C42 C43 0.7(6) . . . . ?
C41 C42 C43 C44 0.0(5) . . . . ?
C42 C43 C44 C39 -0.6(5) . . . . ?
C40 C39 C44 C43 0.6(5) . . . . ?
C32 C39 C44 C43 -178.7(3) . . . . ?
O1 C45 N5 C47 178.2(6) . . . . ?
O1 C45 N5 C46 -3.2(9) . . . . ?
O2 C48 N6 C50 -174.3(14) . . . . ?
O2 C48 N6 C49 0(3) . . . . ?
O102 C148 N106 C150 175.4(18) . . . . ?
O102 C148 N106 C149 -4(4) . . . . ?
